data_7026809
loop_
_publ_author_name
'Streubel, Rainer'
'P\'erez, Janaina Marinas'
'Helten, Holger'
'Daniels, J\"org'
'Nieger, Martin'

_publ_section_title
;
 Developing click reactions of a 3-ferrocenyl-2H-azaphosphirene complex.
;
_journal_issue 47
_journal_name_full 'Dalton transactions (Cambridge, England : 2003)'
_journal_page_first 11445
_journal_page_last 11450
_journal_paper_doi 10.1039/c0dt00730g
_journal_volume 39
_journal_year 2010
_chemical_formula_moiety 'C26 H34 Fe N O6 P Si2 W'
_chemical_formula_sum 'C26 H34 Fe N O6 P Si2 W'
_chemical_formula_weight 783.39
_chemical_name_systematic
;
[5-Bis(trimethylsilyl)methyl-2,2-dimethyl-4-ferrocenyl-1,3,5-
oxazaphosphol-3-ene-kappaP]perntacarbonyltungsten(0)
;
_space_group_IT_number 14
_symmetry_cell_setting monoclinic
_symmetry_space_group_name_Hall '-P 2ybc'
_symmetry_space_group_name_H-M 'P 1 21/c 1'
_atom_sites_solution_hydrogens geom
_atom_sites_solution_primary Patterson
_atom_sites_solution_secondary difmap
_audit_creation_method SHELXL-97
_cell_angle_alpha 90.00
_cell_angle_beta 98.969(1)
_cell_angle_gamma 90.00
_cell_formula_units_Z 4
_cell_length_a 11.7925(1)
_cell_length_b 12.2414(1)
_cell_length_c 21.4230(3)
_cell_measurement_reflns_used 5746
_cell_measurement_temperature 123(2)
_cell_measurement_theta_max 27.5
_cell_measurement_theta_min 1
_cell_volume 3054.74(6)
_computing_cell_refinement DENZO-SMN
_computing_data_collection Collect
_computing_data_reduction DENZO-SMN
_computing_molecular_graphics XP
_computing_publication_material 'SHELXL-97 (Sheldrick, 1997)'
_computing_structure_refinement 'SHELXL-97 (Sheldrick, 1997)'
_computing_structure_solution 'SHELXS-97 (Sheldrick, 1990)'
_diffrn_ambient_temperature 123(2)
_diffrn_measured_fraction_theta_full 0.980
_diffrn_measured_fraction_theta_max 0.980
_diffrn_measurement_device_type 'Nonius KappaCCD'
_diffrn_measurement_method 'rotation in phi and omega, 1 deg.'
_diffrn_radiation_monochromator graphite
_diffrn_radiation_source 'fine-focus sealed tube'
_diffrn_radiation_type MoK\a
_diffrn_radiation_wavelength 0.71073
_diffrn_reflns_av_R_equivalents 0.0347
_diffrn_reflns_av_sigmaI/netI 0.0416
_diffrn_reflns_limit_h_max 8
_diffrn_reflns_limit_h_min -15
_diffrn_reflns_limit_k_max 13
_diffrn_reflns_limit_k_min -15
_diffrn_reflns_limit_l_max 25
_diffrn_reflns_limit_l_min -27
_diffrn_reflns_number 17330
_diffrn_reflns_theta_full 27.48
_diffrn_reflns_theta_max 27.48
_diffrn_reflns_theta_min 2.91
_exptl_absorpt_coefficient_mu 4.407
_exptl_absorpt_correction_T_max 0.53633
_exptl_absorpt_correction_T_min 0.48199
_exptl_absorpt_correction_type multi-scan
_exptl_absorpt_process_details 'MULABS (Platon, cf. Blessing, 1995)'
_exptl_crystal_colour orange
_exptl_crystal_density_diffrn 1.703
_exptl_crystal_density_meas ?
_exptl_crystal_density_method 'not measured'
_exptl_crystal_description blocks
_exptl_crystal_F_000 1552
_exptl_crystal_size_max 0.20
_exptl_crystal_size_mid 0.18
_exptl_crystal_size_min 0.16
_refine_diff_density_max 0.772
_refine_diff_density_min -0.678
_refine_diff_density_rms 0.085
_refine_ls_extinction_method none
_refine_ls_goodness_of_fit_ref 1.033
_refine_ls_hydrogen_treatment constr
_refine_ls_matrix_type full
_refine_ls_number_parameters 343
_refine_ls_number_reflns 6866
_refine_ls_number_restraints 0
_refine_ls_restrained_S_all 1.033
_refine_ls_R_factor_all 0.0254
_refine_ls_R_factor_gt 0.0202
_refine_ls_shift/su_max 0.007
_refine_ls_shift/su_mean 0.000
_refine_ls_structure_factor_coef Fsqd
_refine_ls_weighting_details 'calc w=1/[\s^2^(Fo^2^)+(0.0076P)^2^+0.1287P] where P=(Fo^2^+2Fc^2^)/3'
_refine_ls_weighting_scheme calc
_refine_ls_wR_factor_gt 0.0438
_refine_ls_wR_factor_ref 0.0449
_reflns_number_gt 5980
_reflns_number_total 6866
_reflns_threshold_expression >2sigma(I)
_cod_data_source_file c0dt00730g.txt
_cod_data_source_block str018_m_compound_4
_cod_depositor_comments
;
The following automatic conversions were performed:

'_exptl_crystal_density_meas' value 'none' was changed to '?' - the
value is perceived as not measured.

Automatic conversion script
Id: cif_fix_values 3008 2015-01-20 13:52:24Z robertas 
;
_cod_original_sg_symbol_H-M 'P 21/c'
_cod_database_code 7026809

loop_
_symmetry_equiv_pos_as_xyz
'x, y, z'
'-x, y+1/2, -z+1/2'
'-x, -y, -z'
'x, -y-1/2, z-1/2'

loop_
_atom_site_label
_atom_site_type_symbol
_atom_site_fract_x
_atom_site_fract_y
_atom_site_fract_z
_atom_site_U_iso_or_equiv
_atom_site_adp_type
_atom_site_occupancy
_atom_site_symmetry_multiplicity
_atom_site_calc_flag
_atom_site_refinement_flags
W1 W 0.578070(8) 0.287856(7) 0.537534(4) 0.01621(4) Uani 1 1 d .
C1A C 0.4689(2) 0.3106(2) 0.45628(13) 0.0280(6) Uani 1 1 d .
O1A O 0.40831(18) 0.32234(17) 0.40969(9) 0.0462(5) Uani 1 1 d .
C1B C 0.4910(2) 0.14686(19) 0.55163(11) 0.0220(5) Uani 1 1 d .
O1B O 0.44216(16) 0.06808(13) 0.55766(9) 0.0346(5) Uani 1 1 d .
C1C C 0.6596(2) 0.4268(2) 0.51873(13) 0.0302(6) Uani 1 1 d .
O1C O 0.70309(17) 0.50582(14) 0.50664(11) 0.0538(6) Uani 1 1 d .
C1D C 0.4802(2) 0.38006(18) 0.58813(12) 0.0234(6) Uani 1 1 d .
O1D O 0.42893(16) 0.43338(13) 0.61718(9) 0.0338(5) Uani 1 1 d .
C1E C 0.6827(2) 0.19620(18) 0.49104(12) 0.0227(6) Uani 1 1 d .
O1E O 0.73957(17) 0.14284(14) 0.46532(8) 0.0351(5) Uani 1 1 d .
P1 P 0.71063(5) 0.24811(4) 0.63857(3) 0.01218(12) Uani 1 1 d .
C1 C 0.8651(2) 0.21553(15) 0.63411(10) 0.0135(5) Uani 1 1 d .
N1 N 0.88832(16) 0.11490(13) 0.64764(9) 0.0158(4) Uani 1 1 d .
C2 C 0.7924(2) 0.05159(16) 0.66234(11) 0.0159(5) Uani 1 1 d .
O1 O 0.69498(13) 0.12481(10) 0.66461(7) 0.0153(3) Uani 1 1 d .
C3 C 0.69407(19) 0.33564(16) 0.70629(10) 0.0138(5) Uani 1 1 d .
H3 H 0.6513 0.4001 0.6858 0.017 Uiso 1 1 calc R
Si1 Si 0.58684(6) 0.27439(5) 0.75626(3) 0.01852(15) Uani 1 1 d .
C4 C 0.4671(2) 0.19415(17) 0.71051(12) 0.0239(6) Uani 1 1 d .
H4A H 0.4269 0.2394 0.6763 0.036 Uiso 1 1 calc R
H4B H 0.4132 0.1719 0.7386 0.036 Uiso 1 1 calc R
H4C H 0.4983 0.1291 0.6926 0.036 Uiso 1 1 calc R
C5 C 0.6599(2) 0.18542(18) 0.82090(12) 0.0265(6) Uani 1 1 d .
H5A H 0.6988 0.1253 0.8027 0.040 Uiso 1 1 calc R
H5B H 0.6028 0.1556 0.8450 0.040 Uiso 1 1 calc R
H5C H 0.7164 0.2285 0.8490 0.040 Uiso 1 1 calc R
C6 C 0.5123(2) 0.38875(18) 0.79125(13) 0.0304(7) Uani 1 1 d .
H6A H 0.4737 0.4355 0.7573 0.046 Uiso 1 1 calc R
H6B H 0.5688 0.4319 0.8194 0.046 Uiso 1 1 calc R
H6C H 0.4555 0.3587 0.8154 0.046 Uiso 1 1 calc R
Si2 Si 0.82514(6) 0.40126(4) 0.75589(3) 0.01586(14) Uani 1 1 d .
C7 C 0.9366(2) 0.29723(16) 0.78474(11) 0.0207(5) Uani 1 1 d .
H7A H 0.9030 0.2406 0.8085 0.031 Uiso 1 1 calc R
H7B H 1.0004 0.3325 0.8122 0.031 Uiso 1 1 calc R
H7C H 0.9651 0.2639 0.7486 0.031 Uiso 1 1 calc R
C8 C 0.8764(2) 0.51546(16) 0.70918(11) 0.0223(6) Uani 1 1 d .
H8A H 0.8130 0.5663 0.6960 0.033 Uiso 1 1 calc R
H8B H 0.9036 0.4856 0.6717 0.033 Uiso 1 1 calc R
H8C H 0.9393 0.5542 0.7354 0.033 Uiso 1 1 calc R
C9 C 0.7892(2) 0.47126(17) 0.82791(11) 0.0240(6) Uani 1 1 d .
H9A H 0.7306 0.5271 0.8153 0.036 Uiso 1 1 calc R
H9B H 0.8584 0.5058 0.8509 0.036 Uiso 1 1 calc R
H9C H 0.7598 0.4175 0.8553 0.036 Uiso 1 1 calc R
C10 C 0.9554(2) 0.29070(15) 0.61915(11) 0.0145(5) Uani 1 1 d .
C11 C 1.0745(2) 0.28140(16) 0.64489(11) 0.0174(5) Uani 1 1 d .
H11 H 1.1082 0.2243 0.6716 0.021 Uiso 1 1 calc R
C12 C 1.1336(2) 0.37186(17) 0.62380(11) 0.0201(5) Uani 1 1 d .
H12 H 1.2133 0.3868 0.6346 0.024 Uiso 1 1 calc R
C13 C 1.0525(2) 0.43592(17) 0.58374(11) 0.0194(5) Uani 1 1 d .
H13 H 1.0689 0.5010 0.5627 0.023 Uiso 1 1 calc R
C14 C 0.9429(2) 0.38692(15) 0.58037(11) 0.0179(5) Uani 1 1 d .
H14 H 0.8735 0.4131 0.5566 0.021 Uiso 1 1 calc R
Fe1 Fe 1.05553(3) 0.28136(2) 0.548917(15) 0.01318(8) Uani 1 1 d .
C15 C 1.0984(2) 0.29289(17) 0.46012(11) 0.0213(6) Uani 1 1 d .
H15 H 1.1097 0.3586 0.4383 0.026 Uiso 1 1 calc R
C16 C 1.1842(2) 0.23487(17) 0.50054(11) 0.0205(5) Uani 1 1 d .
H16 H 1.2629 0.2546 0.5106 0.025 Uiso 1 1 calc R
C17 C 1.1312(2) 0.14133(17) 0.52334(11) 0.0218(6) Uani 1 1 d .
H17 H 1.1683 0.0874 0.5512 0.026 Uiso 1 1 calc R
C18 C 1.0131(2) 0.14328(17) 0.49703(11) 0.0226(6) Uani 1 1 d .
H18 H 0.9573 0.0909 0.5045 0.027 Uiso 1 1 calc R
C19 C 0.9923(2) 0.23660(18) 0.45763(11) 0.0227(6) Uani 1 1 d .
H19 H 0.9207 0.2576 0.4339 0.027 Uiso 1 1 calc R
C20 C 0.8204(2) -0.00186(17) 0.72672(11) 0.0210(5) Uani 1 1 d .
H20A H 0.7543 -0.0447 0.7352 0.031 Uiso 1 1 calc R
H20B H 0.8381 0.0546 0.7592 0.031 Uiso 1 1 calc R
H20C H 0.8870 -0.0500 0.7274 0.031 Uiso 1 1 calc R
C21 C 0.7575(2) -0.03137(16) 0.61002(11) 0.0235(6) Uani 1 1 d .
H21A H 0.6932 -0.0752 0.6200 0.035 Uiso 1 1 calc R
H21B H 0.8227 -0.0794 0.6064 0.035 Uiso 1 1 calc R
H21C H 0.7343 0.0069 0.5699 0.035 Uiso 1 1 calc R

loop_
_atom_site_aniso_label
_atom_site_aniso_U_11
_atom_site_aniso_U_22
_atom_site_aniso_U_33
_atom_site_aniso_U_23
_atom_site_aniso_U_13
_atom_site_aniso_U_12
W1 0.01219(6) 0.01929(6) 0.01685(6) 0.00310(4) 0.00135(4) -0.00060(4)
C1A 0.0167(14) 0.0440(15) 0.0235(15) 0.0081(12) 0.0033(12) -0.0029(12)
O1A 0.0263(12) 0.0839(14) 0.0260(12) 0.0119(11) -0.0030(10) 0.0015(11)
C1B 0.0176(14) 0.0278(13) 0.0203(13) -0.0030(10) 0.0023(11) 0.0037(11)
O1B 0.0339(12) 0.0275(9) 0.0428(12) -0.0015(8) 0.0070(10) -0.0128(9)
C1C 0.0183(15) 0.0267(13) 0.0420(17) 0.0129(12) -0.0065(12) 0.0014(12)
O1C 0.0251(12) 0.0360(11) 0.0943(19) 0.0403(11) -0.0094(12) -0.0059(9)
C1D 0.0179(14) 0.0197(12) 0.0309(15) 0.0041(10) -0.0016(12) 0.0023(11)
O1D 0.0248(11) 0.0321(10) 0.0447(12) -0.0041(8) 0.0065(9) 0.0105(8)
C1E 0.0183(14) 0.0306(13) 0.0190(14) -0.0010(10) 0.0017(11) -0.0040(11)
O1E 0.0299(12) 0.0494(11) 0.0284(11) -0.0076(9) 0.0121(9) 0.0027(10)
P1 0.0117(3) 0.0108(3) 0.0149(3) 0.0004(2) 0.0048(2) 0.0000(2)
C1 0.0115(12) 0.0190(11) 0.0109(11) -0.0013(8) 0.0044(9) -0.0003(9)
N1 0.0148(11) 0.0139(9) 0.0208(11) -0.0003(7) 0.0093(9) 0.0004(8)
C2 0.0125(13) 0.0138(11) 0.0231(13) -0.0006(9) 0.0082(10) 0.0028(9)
O1 0.0131(9) 0.0100(7) 0.0245(9) 0.0026(6) 0.0080(7) 0.0017(6)
C3 0.0148(12) 0.0105(10) 0.0174(12) -0.0001(8) 0.0061(10) 0.0005(9)
Si1 0.0186(4) 0.0156(3) 0.0244(4) -0.0027(3) 0.0126(3) -0.0018(3)
C4 0.0195(14) 0.0198(12) 0.0347(16) -0.0008(10) 0.0117(12) -0.0036(10)
C5 0.0358(17) 0.0219(12) 0.0260(15) -0.0005(10) 0.0182(13) -0.0018(12)
C6 0.0266(16) 0.0280(13) 0.0410(17) -0.0084(11) 0.0188(14) -0.0014(12)
Si2 0.0165(4) 0.0159(3) 0.0158(3) -0.0020(2) 0.0042(3) -0.0019(3)
C7 0.0193(14) 0.0239(12) 0.0188(13) -0.0005(9) 0.0029(11) -0.0033(10)
C8 0.0230(15) 0.0182(11) 0.0264(14) -0.0026(10) 0.0059(12) -0.0054(10)
C9 0.0300(16) 0.0214(12) 0.0218(14) -0.0055(10) 0.0083(12) -0.0047(11)
C10 0.0139(13) 0.0159(11) 0.0156(12) -0.0041(8) 0.0079(10) -0.0004(9)
C11 0.0161(13) 0.0218(12) 0.0150(13) -0.0020(9) 0.0050(10) 0.0004(10)
C12 0.0143(13) 0.0260(12) 0.0218(13) -0.0087(10) 0.0079(10) -0.0072(11)
C13 0.0224(14) 0.0124(11) 0.0266(14) -0.0031(9) 0.0137(11) -0.0037(10)
C14 0.0163(13) 0.0143(11) 0.0252(14) -0.0015(9) 0.0100(11) 0.0038(10)
Fe1 0.01251(18) 0.01316(16) 0.01508(18) -0.00016(12) 0.00589(14) -0.00039(12)
C15 0.0295(16) 0.0220(12) 0.0153(13) 0.0013(9) 0.0126(12) 0.0002(11)
C16 0.0208(14) 0.0213(12) 0.0223(14) -0.0031(10) 0.0127(12) 0.0004(10)
C17 0.0284(15) 0.0168(11) 0.0229(14) 0.0005(10) 0.0127(12) 0.0068(11)
C18 0.0301(16) 0.0153(11) 0.0249(14) -0.0068(10) 0.0122(12) -0.0060(11)
C19 0.0273(16) 0.0233(12) 0.0170(13) -0.0045(10) 0.0022(11) -0.0024(11)
C20 0.0182(14) 0.0177(11) 0.0281(14) 0.0075(10) 0.0068(11) 0.0042(10)
C21 0.0288(15) 0.0178(12) 0.0257(14) -0.0039(10) 0.0102(12) -0.0030(11)

loop_
_atom_type_symbol
_atom_type_description
_atom_type_scat_dispersion_real
_atom_type_scat_dispersion_imag
_atom_type_scat_source
C C 0.0033 0.0016 'International Tables Vol C Tables 4.2.6.8 and 6.1.1.4'
H H 0.0000 0.0000 'International Tables Vol C Tables 4.2.6.8 and 6.1.1.4'
N N 0.0061 0.0033 'International Tables Vol C Tables 4.2.6.8 and 6.1.1.4'
O O 0.0106 0.0060 'International Tables Vol C Tables 4.2.6.8 and 6.1.1.4'
Si Si 0.0817 0.0704 'International Tables Vol C Tables 4.2.6.8 and 6.1.1.4'
P P 0.1023 0.0942 'International Tables Vol C Tables 4.2.6.8 and 6.1.1.4'
Fe Fe 0.3463 0.8444 'International Tables Vol C Tables 4.2.6.8 and 6.1.1.4'
W W -0.8490 6.8722 'International Tables Vol C Tables 4.2.6.8 and 6.1.1.4'

loop_
_geom_angle_atom_site_label_1
_geom_angle_atom_site_label_2
_geom_angle_atom_site_label_3
_geom_angle
C1A W1 C1C 88.38(11)
C1A W1 C1E 90.45(10)
C1C W1 C1E 91.30(9)
C1A W1 C1D 92.54(10)
C1C W1 C1D 88.09(10)
C1E W1 C1D 176.93(10)
C1A W1 C1B 88.64(10)
C1C W1 C1B 176.91(10)
C1E W1 C1B 87.92(9)
C1D W1 C1B 92.84(9)
C1A W1 P1 176.67(7)
C1C W1 P1 94.76(8)
C1E W1 P1 88.38(7)
C1D W1 P1 88.68(7)
C1B W1 P1 88.21(7)
O1A C1A W1 178.8(3)
O1B C1B W1 178.1(2)
O1C C1C W1 177.9(2)
O1D C1D W1 177.7(2)
O1E C1E W1 178.3(2)
O1 P1 C3 103.77(8)
O1 P1 C1 89.04(8)
C3 P1 C1 112.74(10)
O1 P1 W1 112.70(6)
C3 P1 W1 116.02(8)
C1 P1 W1 118.33(7)
N1 C1 C10 120.6(2)
N1 C1 P1 111.45(16)
C10 C1 P1 127.89(15)
C1 N1 C2 114.59(18)
N1 C2 O1 108.88(15)
N1 C2 C20 111.2(2)
O1 C2 C20 107.17(16)
N1 C2 C21 109.14(17)
O1 C2 C21 108.09(19)
C20 C2 C21 112.20(18)
C2 O1 P1 115.12(12)
P1 C3 Si2 120.51(12)
P1 C3 Si1 111.74(10)
Si2 C3 Si1 113.44(11)
P1 C3 H3 102.8
Si2 C3 H3 102.8
Si1 C3 H3 102.8
C5 Si1 C4 107.85(11)
C5 Si1 C6 109.33(12)
C4 Si1 C6 103.89(12)
C5 Si1 C3 111.84(11)
C4 Si1 C3 114.85(10)
C6 Si1 C3 108.70(10)
Si1 C4 H4A 109.5
Si1 C4 H4B 109.5
H4A C4 H4B 109.5
Si1 C4 H4C 109.5
H4A C4 H4C 109.5
H4B C4 H4C 109.5
Si1 C5 H5A 109.5
Si1 C5 H5B 109.5
H5A C5 H5B 109.5
Si1 C5 H5C 109.5
H5A C5 H5C 109.5
H5B C5 H5C 109.5
Si1 C6 H6A 109.5
Si1 C6 H6B 109.5
H6A C6 H6B 109.5
Si1 C6 H6C 109.5
H6A C6 H6C 109.5
H6B C6 H6C 109.5
C7 Si2 C9 106.15(11)
C7 Si2 C8 114.65(11)
C9 Si2 C8 103.42(10)
C7 Si2 C3 111.38(10)
C9 Si2 C3 112.56(11)
C8 Si2 C3 108.48(10)
Si2 C7 H7A 109.5
Si2 C7 H7B 109.5
H7A C7 H7B 109.5
Si2 C7 H7C 109.5
H7A C7 H7C 109.5
H7B C7 H7C 109.5
Si2 C8 H8A 109.5
Si2 C8 H8B 109.5
H8A C8 H8B 109.5
Si2 C8 H8C 109.5
H8A C8 H8C 109.5
H8B C8 H8C 109.5
Si2 C9 H9A 109.5
Si2 C9 H9B 109.5
H9A C9 H9B 109.5
Si2 C9 H9C 109.5
H9A C9 H9C 109.5
H9B C9 H9C 109.5
C11 C10 C14 107.10(19)
C11 C10 C1 124.3(2)
C14 C10 C1 128.6(2)
C11 C10 Fe1 68.68(12)
C14 C10 Fe1 68.94(12)
C1 C10 Fe1 129.71(14)
C12 C11 C10 108.5(2)
C12 C11 Fe1 70.14(13)
C10 C11 Fe1 70.36(13)
C12 C11 H11 125.8
C10 C11 H11 125.8
Fe1 C11 H11 125.3
C13 C12 C11 107.8(2)
C13 C12 Fe1 69.28(14)
C11 C12 Fe1 69.13(13)
C13 C12 H12 126.1
C11 C12 H12 126.1
Fe1 C12 H12 127.0
C14 C13 C12 108.72(19)
C14 C13 Fe1 69.87(11)
C12 C13 Fe1 70.07(12)
C14 C13 H13 125.6
C12 C13 H13 125.6
Fe1 C13 H13 126.0
C13 C14 C10 107.9(2)
C13 C14 Fe1 69.50(12)
C10 C14 Fe1 70.03(12)
C13 C14 H14 126.0
C10 C14 H14 126.0
Fe1 C14 H14 126.0
C11 Fe1 C13 68.57(9)
C11 Fe1 C14 68.93(9)
C13 Fe1 C14 40.64(9)
C11 Fe1 C18 121.98(9)
C13 Fe1 C18 162.14(11)
C14 Fe1 C18 125.95(10)
C11 Fe1 C17 106.69(9)
C13 Fe1 C17 155.50(10)
C14 Fe1 C17 162.17(9)
C18 Fe1 C17 40.60(10)
C11 Fe1 C12 40.73(8)
C13 Fe1 C12 40.65(9)
C14 Fe1 C12 68.59(10)
C18 Fe1 C12 156.47(10)
C17 Fe1 C12 120.11(10)
C11 Fe1 C16 122.60(10)
C13 Fe1 C16 120.04(9)
C14 Fe1 C16 156.18(8)
C18 Fe1 C16 68.43(9)
C17 Fe1 C16 40.81(8)
C12 Fe1 C16 105.58(10)
C11 Fe1 C15 159.27(10)
C13 Fe1 C15 107.30(9)
C14 Fe1 C15 122.04(9)
C18 Fe1 C15 68.06(9)
C17 Fe1 C15 68.16(9)
C12 Fe1 C15 123.01(9)
C16 Fe1 C15 40.47(10)
C11 Fe1 C10 40.96(9)
C13 Fe1 C10 68.60(8)
C14 Fe1 C10 41.03(8)
C18 Fe1 C10 108.94(9)
C17 Fe1 C10 124.52(8)
C12 Fe1 C10 68.65(9)
C16 Fe1 C10 160.35(9)
C15 Fe1 C10 158.31(11)
C11 Fe1 C19 158.18(9)
C13 Fe1 C19 124.87(10)
C14 Fe1 C19 108.95(10)
C18 Fe1 C19 40.51(9)
C17 Fe1 C19 68.32(10)
C12 Fe1 C19 160.42(9)
C16 Fe1 C19 68.40(10)
C15 Fe1 C19 40.54(10)
C10 Fe1 C19 123.13(10)
Cp1 Fe1 Cp2 178.2(1)
C16 C15 C19 108.7(2)
C16 C15 Fe1 69.76(13)
C19 C15 Fe1 70.03(13)
C16 C15 H15 125.6
C19 C15 H15 125.6
Fe1 C15 H15 126.2
C15 C16 C17 107.6(2)
C15 C16 Fe1 69.77(13)
C17 C16 Fe1 69.54(12)
C15 C16 H16 126.2
C17 C16 H16 126.2
Fe1 C16 H16 126.0
C18 C17 C16 107.8(2)
C18 C17 Fe1 69.54(12)
C16 C17 Fe1 69.65(12)
C18 C17 H17 126.1
C16 C17 H17 126.1
Fe1 C17 H17 126.3
C17 C18 C19 108.5(2)
C17 C18 Fe1 69.86(13)
C19 C18 Fe1 70.27(12)
C17 C18 H18 125.7
C19 C18 H18 125.7
Fe1 C18 H18 125.7
C18 C19 C15 107.4(2)
C18 C19 Fe1 69.21(13)
C15 C19 Fe1 69.43(14)
C18 C19 H19 126.3
C15 C19 H19 126.3
Fe1 C19 H19 126.6
C2 C20 H20A 109.5
C2 C20 H20B 109.5
H20A C20 H20B 109.5
C2 C20 H20C 109.5
H20A C20 H20C 109.5
H20B C20 H20C 109.5
C2 C21 H21A 109.5
C2 C21 H21B 109.5
H21A C21 H21B 109.5
C2 C21 H21C 109.5
H21A C21 H21C 109.5
H21B C21 H21C 109.5

loop_
_geom_bond_atom_site_label_1
_geom_bond_atom_site_label_2
_geom_bond_distance
W1 C1A 2.017(3)
W1 C1C 2.025(3)
W1 C1E 2.039(2)
W1 C1D 2.042(2)
W1 C1B 2.055(2)
W1 P1 2.5121(6)
C1A O1A 1.142(3)
C1B O1B 1.141(3)
C1C O1C 1.143(3)
C1D O1D 1.139(3)
C1E O1E 1.138(3)
P1 O1 1.6296(14)
P1 C3 1.838(2)
P1 C1 1.882(2)
C1 N1 1.285(2)
C1 C10 1.480(3)
N1 C2 1.446(3)
C2 O1 1.464(2)
C2 C20 1.516(3)
C2 C21 1.521(3)
C3 Si2 1.911(2)
C3 Si1 1.931(2)
C3 H3 1.0000
Si1 C5 1.864(3)
Si1 C4 1.867(3)
Si1 C6 1.871(2)
C4 H4A 0.9800
C4 H4B 0.9800
C4 H4C 0.9800
C5 H5A 0.9800
C5 H5B 0.9800
C5 H5C 0.9800
C6 H6A 0.9800
C6 H6B 0.9800
C6 H6C 0.9800
Si2 C7 1.865(2)
Si2 C9 1.870(2)
Si2 C8 1.873(2)
C7 H7A 0.9800
C7 H7B 0.9800
C7 H7C 0.9800
C8 H8A 0.9800
C8 H8B 0.9800
C8 H8C 0.9800
C9 H9A 0.9800
C9 H9B 0.9800
C9 H9C 0.9800
C10 C11 1.431(3)
C10 C14 1.436(3)
C10 Fe1 2.056(2)
C11 C12 1.420(3)
C11 Fe1 2.033(2)
C11 H11 0.9500
C12 C13 1.418(3)
C12 Fe1 2.047(2)
C12 H12 0.9500
C13 C14 1.416(3)
C13 Fe1 2.036(2)
C13 H13 0.9500
C14 Fe1 2.041(2)
C14 H14 0.9500
Fe1 C18 2.042(2)
Fe1 C17 2.046(2)
Fe1 C16 2.048(2)
Fe1 C15 2.048(2)
Fe1 C19 2.056(2)
Fe1 Cp1 1.645(2)
Fe1 Cp2 1.653(2)
C15 C16 1.417(3)
C15 C19 1.422(3)
C15 H15 0.9500
C16 C17 1.427(3)
C16 H16 0.9500
C17 C18 1.418(4)
C17 H17 0.9500
C18 C19 1.419(3)
C18 H18 0.9500
C19 H19 0.9500
C20 H20A 0.9800
C20 H20B 0.9800
C20 H20C 0.9800
C21 H21A 0.9800
C21 H21B 0.9800
C21 H21C 0.9800

loop_
_geom_hbond_atom_site_label_D
_geom_hbond_atom_site_label_H
_geom_hbond_atom_site_label_A
_geom_hbond_distance_DH
_geom_hbond_distance_HA
_geom_hbond_distance_DA
_geom_hbond_angle_DHA
_geom_hbond_site_symmetry_A
C9 H9C O1E 0.98 2.52 3.391(3) 148.4 4_566

loop_
_geom_torsion_atom_site_label_1
_geom_torsion_atom_site_label_2
_geom_torsion_atom_site_label_3
_geom_torsion_atom_site_label_4
_geom_torsion
C1C W1 C1A O1A 90(12)
C1E W1 C1A O1A -1(12)
C1D W1 C1A O1A 178(100)
C1B W1 C1A O1A -89(12)
P1 W1 C1A O1A -70(12)
C1A W1 C1B O1B 35(6)
C1C W1 C1B O1B 20(7)
C1E W1 C1B O1B -56(6)
C1D W1 C1B O1B 127(6)
P1 W1 C1B O1B -144(6)
C1A W1 C1C O1C 9(7)
C1E W1 C1C O1C 99(7)
C1D W1 C1C O1C -84(7)
C1B W1 C1C O1C 24(8)
P1 W1 C1C O1C -172(7)
C1A W1 C1D O1D -130(5)
C1C W1 C1D O1D -42(5)
C1E W1 C1D O1D 37(6)
C1B W1 C1D O1D 141(5)
P1 W1 C1D O1D 53(5)
C1A W1 C1E O1E -87(8)
C1C W1 C1E O1E -176(100)
C1D W1 C1E O1E 106(8)
C1B W1 C1E O1E 1(8)
P1 W1 C1E O1E 90(8)
C1A W1 P1 O1 -6.7(13)
C1C W1 P1 O1 -167.23(9)
C1E W1 P1 O1 -76.06(9)
C1D W1 P1 O1 104.80(9)
C1B W1 P1 O1 11.91(8)
C1A W1 P1 C3 -126.1(13)
C1C W1 P1 C3 73.34(11)
C1E W1 P1 C3 164.51(10)
C1D W1 P1 C3 -14.63(10)
C1B W1 P1 C3 -107.52(10)
C1A W1 P1 C1 95.1(13)
C1C W1 P1 C1 -65.40(10)
C1E W1 P1 C1 25.76(10)
C1D W1 P1 C1 -153.38(10)
C1B W1 P1 C1 113.74(9)
O1 P1 C1 N1 4.81(17)
C3 P1 C1 N1 109.35(17)
W1 P1 C1 N1 -110.62(15)
O1 P1 C1 C10 -173.6(2)
C3 P1 C1 C10 -69.0(2)
W1 P1 C1 C10 71.0(2)
C10 C1 N1 C2 178.9(2)
P1 C1 N1 C2 0.4(2)
C1 N1 C2 O1 -6.4(3)
C1 N1 C2 C20 -124.2(2)
C1 N1 C2 C21 111.4(2)
N1 C2 O1 P1 10.4(2)
C20 C2 O1 P1 130.84(15)
C21 C2 O1 P1 -108.03(16)
C3 P1 O1 C2 -121.74(15)
C1 P1 O1 C2 -8.55(15)
W1 P1 O1 C2 111.95(14)
O1 P1 C3 Si2 104.05(12)
C1 P1 C3 Si2 9.23(15)
W1 P1 C3 Si2 -131.77(10)
O1 P1 C3 Si1 -33.01(14)
C1 P1 C3 Si1 -127.83(11)
W1 P1 C3 Si1 91.17(11)
P1 C3 Si1 C5 90.95(14)
Si2 C3 Si1 C5 -49.28(14)
P1 C3 Si1 C4 -32.39(16)
Si2 C3 Si1 C4 -172.62(11)
P1 C3 Si1 C6 -148.24(13)
Si2 C3 Si1 C6 71.53(15)
P1 C3 Si2 C7 -53.46(15)
Si1 C3 Si2 C7 82.94(13)
P1 C3 Si2 C9 -172.55(12)
Si1 C3 Si2 C9 -36.15(14)
P1 C3 Si2 C8 73.63(14)
Si1 C3 Si2 C8 -149.98(11)
N1 C1 C10 C11 -30.6(3)
P1 C1 C10 C11 147.67(18)
N1 C1 C10 C14 152.8(2)
P1 C1 C10 C14 -29.0(3)
N1 C1 C10 Fe1 59.1(3)
P1 C1 C10 Fe1 -122.68(18)
C14 C10 C11 C12 1.6(2)
C1 C10 C11 C12 -175.64(19)
Fe1 C10 C11 C12 60.03(15)
C14 C10 C11 Fe1 -58.43(14)
C1 C10 C11 Fe1 124.3(2)
C10 C11 C12 C13 -1.5(2)
Fe1 C11 C12 C13 58.69(15)
C10 C11 C12 Fe1 -60.17(15)
C11 C12 C13 C14 0.8(2)
Fe1 C12 C13 C14 59.37(15)
C11 C12 C13 Fe1 -58.60(15)
C12 C13 C14 C10 0.2(2)
Fe1 C13 C14 C10 59.72(14)
C12 C13 C14 Fe1 -59.50(15)
C11 C10 C14 C13 -1.1(2)
C1 C10 C14 C13 176.0(2)
Fe1 C10 C14 C13 -59.38(14)
C11 C10 C14 Fe1 58.26(14)
C1 C10 C14 Fe1 -124.7(2)
C12 C11 Fe1 C13 -37.51(13)
C10 C11 Fe1 C13 81.61(13)
C12 C11 Fe1 C14 -81.25(14)
C10 C11 Fe1 C14 37.87(11)
C12 C11 Fe1 C18 158.67(14)
C10 C11 Fe1 C18 -82.21(15)
C12 C11 Fe1 C17 117.03(14)
C10 C11 Fe1 C17 -123.85(13)
C10 C11 Fe1 C12 119.12(18)
C12 C11 Fe1 C16 75.29(15)
C10 C11 Fe1 C16 -165.59(11)
C12 C11 Fe1 C15 44.8(3)
C10 C11 Fe1 C15 163.9(2)
C12 C11 Fe1 C10 -119.12(18)
C12 C11 Fe1 C19 -169.8(2)
C10 C11 Fe1 C19 -50.6(3)
C14 C13 Fe1 C11 -82.20(15)
C12 C13 Fe1 C11 37.57(13)
C12 C13 Fe1 C14 119.77(19)
C14 C13 Fe1 C18 47.4(3)
C12 C13 Fe1 C18 167.2(3)
C14 C13 Fe1 C17 -165.5(2)
C12 C13 Fe1 C17 -45.7(3)
C14 C13 Fe1 C12 -119.77(19)
C14 C13 Fe1 C16 161.60(14)
C12 C13 Fe1 C16 -78.63(15)
C14 C13 Fe1 C15 119.35(15)
C12 C13 Fe1 C15 -120.88(14)
C14 C13 Fe1 C10 -38.05(14)
C12 C13 Fe1 C10 81.72(14)
C14 C13 Fe1 C19 78.21(16)
C12 C13 Fe1 C19 -162.01(13)
C13 C14 Fe1 C11 81.25(15)
C10 C14 Fe1 C11 -37.81(13)
C10 C14 Fe1 C13 -119.1(2)
C13 C14 Fe1 C18 -163.81(14)
C10 C14 Fe1 C18 77.13(17)
C13 C14 Fe1 C17 160.2(3)
C10 C14 Fe1 C17 41.1(4)
C13 C14 Fe1 C12 37.40(13)
C10 C14 Fe1 C12 -81.65(14)
C13 C14 Fe1 C16 -42.6(3)
C10 C14 Fe1 C16 -161.6(2)
C13 C14 Fe1 C15 -79.02(17)
C10 C14 Fe1 C15 161.93(14)
C13 C14 Fe1 C10 119.1(2)
C13 C14 Fe1 C19 -121.88(14)
C10 C14 Fe1 C19 119.06(14)
C13 C12 Fe1 C11 -119.55(19)
C11 C12 Fe1 C13 119.55(19)
C13 C12 Fe1 C14 -37.39(12)
C11 C12 Fe1 C14 82.16(14)
C13 C12 Fe1 C18 -170.2(2)
C11 C12 Fe1 C18 -50.6(3)
C13 C12 Fe1 C17 159.93(13)
C11 C12 Fe1 C17 -80.53(15)
C13 C12 Fe1 C16 118.23(13)
C11 C12 Fe1 C16 -122.23(14)
C13 C12 Fe1 C15 77.74(16)
C11 C12 Fe1 C15 -162.71(13)
C13 C12 Fe1 C10 -81.60(14)
C11 C12 Fe1 C10 37.94(13)
C13 C12 Fe1 C19 49.1(3)
C11 C12 Fe1 C19 168.6(3)
C14 C10 Fe1 C11 119.24(18)
C1 C10 Fe1 C11 -117.5(2)
C11 C10 Fe1 C13 -81.54(14)
C14 C10 Fe1 C13 37.70(14)
C1 C10 Fe1 C13 161.0(2)
C11 C10 Fe1 C14 -119.24(18)
C1 C10 Fe1 C14 123.3(3)
C11 C10 Fe1 C18 117.31(13)
C14 C10 Fe1 C18 -123.45(14)
C1 C10 Fe1 C18 -0.2(2)
C11 C10 Fe1 C17 74.90(16)
C14 C10 Fe1 C17 -165.86(14)
C1 C10 Fe1 C17 -42.6(3)
C11 C10 Fe1 C12 -37.74(12)
C14 C10 Fe1 C12 81.50(14)
C1 C10 Fe1 C12 -155.2(2)
C11 C10 Fe1 C16 38.6(3)
C14 C10 Fe1 C16 157.8(3)
C1 C10 Fe1 C16 -78.9(4)
C11 C10 Fe1 C15 -164.6(2)
C14 C10 Fe1 C15 -45.4(3)
C1 C10 Fe1 C15 77.9(3)
C11 C10 Fe1 C19 159.93(12)
C14 C10 Fe1 C19 -80.83(15)
C1 C10 Fe1 C19 42.4(2)
C11 Fe1 C15 C16 41.2(3)
C13 Fe1 C15 C16 116.28(14)
C14 Fe1 C15 C16 158.32(13)
C18 Fe1 C15 C16 -82.04(15)
C17 Fe1 C15 C16 -38.13(14)
C12 Fe1 C15 C16 74.46(16)
C10 Fe1 C15 C16 -168.25(19)
C19 Fe1 C15 C16 -119.86(19)
C11 Fe1 C15 C19 161.1(2)
C13 Fe1 C15 C19 -123.86(14)
C14 Fe1 C15 C19 -81.82(15)
C18 Fe1 C15 C19 37.82(14)
C17 Fe1 C15 C19 81.73(15)
C12 Fe1 C15 C19 -165.68(14)
C16 Fe1 C15 C19 119.86(19)
C10 Fe1 C15 C19 -48.4(3)
C19 C15 C16 C17 0.1(3)
Fe1 C15 C16 C17 59.52(15)
C19 C15 C16 Fe1 -59.39(16)
C11 Fe1 C16 C15 -163.93(13)
C13 Fe1 C16 C15 -81.46(17)
C14 Fe1 C16 C15 -50.8(3)
C18 Fe1 C16 C15 81.04(15)
C17 Fe1 C16 C15 118.7(2)
C12 Fe1 C16 C15 -122.99(14)
C10 Fe1 C16 C15 167.1(2)
C19 Fe1 C16 C15 37.32(13)
C11 Fe1 C16 C17 77.36(17)
C13 Fe1 C16 C17 159.82(15)
C14 Fe1 C16 C17 -169.6(2)
C18 Fe1 C16 C17 -37.68(15)
C12 Fe1 C16 C17 118.29(15)
C15 Fe1 C16 C17 -118.7(2)
C10 Fe1 C16 C17 48.3(3)
C19 Fe1 C16 C17 -81.40(16)
C15 C16 C17 C18 -0.4(2)
Fe1 C16 C17 C18 59.28(15)
C15 C16 C17 Fe1 -59.67(15)
C11 Fe1 C17 C18 119.98(14)
C13 Fe1 C17 C18 -165.2(2)
C14 Fe1 C17 C18 47.0(4)
C12 Fe1 C17 C18 162.19(13)
C16 Fe1 C17 C18 -119.1(2)
C15 Fe1 C17 C18 -81.31(15)
C10 Fe1 C17 C18 78.62(17)
C19 Fe1 C17 C18 -37.51(13)
C11 Fe1 C17 C16 -120.88(15)
C13 Fe1 C17 C16 -46.0(3)
C14 Fe1 C17 C16 166.2(3)
C18 Fe1 C17 C16 119.1(2)
C12 Fe1 C17 C16 -78.67(17)
C15 Fe1 C17 C16 37.82(16)
C10 Fe1 C17 C16 -162.24(15)
C19 Fe1 C17 C16 81.63(16)
C16 C17 C18 C19 0.5(2)
Fe1 C17 C18 C19 59.85(15)
C16 C17 C18 Fe1 -59.35(15)
C11 Fe1 C18 C17 -77.99(16)
C13 Fe1 C18 C17 159.8(3)
C14 Fe1 C18 C17 -163.93(13)
C12 Fe1 C18 C17 -41.5(3)
C16 Fe1 C18 C17 37.87(13)
C15 Fe1 C18 C17 81.59(15)
C10 Fe1 C18 C17 -121.36(14)
C19 Fe1 C18 C17 119.4(2)
C11 Fe1 C18 C19 162.57(15)
C13 Fe1 C18 C19 40.3(3)
C14 Fe1 C18 C19 76.63(17)
C17 Fe1 C18 C19 -119.4(2)
C12 Fe1 C18 C19 -160.9(2)
C16 Fe1 C18 C19 -81.57(15)
C15 Fe1 C18 C19 -37.84(15)
C10 Fe1 C18 C19 119.21(15)
C17 C18 C19 C15 -0.4(2)
Fe1 C18 C19 C15 59.18(15)
C17 C18 C19 Fe1 -59.60(15)
C16 C15 C19 C18 0.2(3)
Fe1 C15 C19 C18 -59.04(15)
C16 C15 C19 Fe1 59.22(16)
C11 Fe1 C19 C18 -43.1(3)
C13 Fe1 C19 C18 -166.00(14)
C14 Fe1 C19 C18 -123.62(14)
C17 Fe1 C19 C18 37.58(14)
C12 Fe1 C19 C18 157.1(3)
C16 Fe1 C19 C18 81.64(15)
C15 Fe1 C19 C18 118.9(2)
C10 Fe1 C19 C18 -80.37(16)
C11 Fe1 C19 C15 -162.0(2)
C13 Fe1 C19 C15 75.10(17)
C14 Fe1 C19 C15 117.48(14)
C18 Fe1 C19 C15 -118.9(2)
C17 Fe1 C19 C15 -81.32(15)
C12 Fe1 C19 C15 38.2(4)
C16 Fe1 C19 C15 -37.26(13)
C10 Fe1 C19 C15 160.73(13)
